data_1551702
loop_
_publ_author_name
'KOIKAWA, Masayuki'
'TOYOFUKU, Takashi'
'MUTO, Masahiro'
'YAMADA, Yasunori'
'TOKII, Tadashi'

_publ_section_title
;
 Synthesis and Crystal Structure of
 Bis{2-[(2-hydroxymethylphenyl)-iminomethyl]phenolato}chromium(III)
 nitrate monohydrate
;
_journal_name_full 'X-ray Structure Analysis Online'
_journal_page_first 33
_journal_paper_doi 10.2116/xraystruct.28.33
_journal_volume 28
_journal_year 2012
_chemical_formula_moiety 'C28 H26 Cr N3 O8'
_chemical_formula_sum 'C28 H26 Cr N3 O8'
_chemical_formula_weight 584.52
_space_group_IT_number 2
_space_group_name_Hall '-P 1'
_space_group_name_H-M_alt 'P -1'
_symmetry_cell_setting triclinic
_symmetry_Int_Tables_number 2
_symmetry_space_group_name_Hall '-P 1'
_symmetry_space_group_name_H-M 'P -1'
_atom_sites_solution_hydrogens geom
_atom_sites_solution_primary direct
_atom_sites_solution_secondary difmap
_cell_angle_alpha 116.13(3)
_cell_angle_beta 96.99(4)
_cell_angle_gamma 104.81(4)
_cell_formula_units_Z 2
_cell_length_a 9.409(5)
_cell_length_b 12.330(5)
_cell_length_c 13.789(5)
_cell_measurement_reflns_used 25
_cell_measurement_temperature 305
_cell_measurement_theta_max 11.64
_cell_measurement_theta_min 10.20
_cell_volume 1337.0(12)
_computing_cell_refinement 'MSC/AFC Diffractometer Control'
_computing_data_collection 'MSC/AFC Diffractometer Control (Rigaku, 1998)'
_computing_data_reduction 'MSC/AFC Diffractometer Control'
_computing_molecular_graphics 'CrystalStructure 4.0'
_computing_publication_material 'CrystalStructure 4.0 (Rigaku, 2010)'
_computing_structure_refinement 'SHELXL97 (Sheldrick, 2008)'
_computing_structure_solution 'SIR92 (Altomare, et al., 1994)'
_diffrn_ambient_temperature 305
_diffrn_measured_fraction_theta_full 0.999
_diffrn_measured_fraction_theta_max 0.999
_diffrn_measurement_device_type 'Rigaku AFC5S'
_diffrn_measurement_method \w-2\q
_diffrn_radiation_type 'Mo K\a'
_diffrn_radiation_wavelength 0.71069
_diffrn_reflns_av_R_equivalents 0.0427
_diffrn_reflns_limit_h_max 0
_diffrn_reflns_limit_h_min -12
_diffrn_reflns_limit_k_max 16
_diffrn_reflns_limit_k_min -15
_diffrn_reflns_limit_l_max 17
_diffrn_reflns_limit_l_min -17
_diffrn_reflns_number 6493
_diffrn_reflns_theta_full 27.50
_diffrn_reflns_theta_max 27.50
_diffrn_standards_decay_% -1.454
_diffrn_standards_interval_count 150
_diffrn_standards_number 3
_exptl_absorpt_coefficient_mu 0.484
_exptl_absorpt_correction_T_max 0.953
_exptl_absorpt_correction_T_min 0.882
_exptl_absorpt_correction_type psi-scan
_exptl_absorpt_process_details '(North, Phillips & Mathews, 1968)'
_exptl_crystal_colour black
_exptl_crystal_density_diffrn 1.452
_exptl_crystal_density_method 'not measured'
_exptl_crystal_description prismatic
_exptl_crystal_F_000 606.00
_exptl_crystal_size_max 0.600
_exptl_crystal_size_mid 0.300
_exptl_crystal_size_min 0.100
_refine_diff_density_max 0.240
_refine_diff_density_min -0.370
_refine_ls_extinction_method none
_refine_ls_goodness_of_fit_ref 0.950
_refine_ls_hydrogen_treatment constr
_refine_ls_number_parameters 377
_refine_ls_number_reflns 6120
_refine_ls_number_restraints 3
_refine_ls_R_factor_gt 0.0494
_refine_ls_shift/su_max 0.000
_refine_ls_structure_factor_coef Fsqd
_refine_ls_weighting_details 'w = 1/[\s^2^(Fo^2^)+(0.0560P)^2^+0.0000P] where P=(Fo^2^+2Fc^2^)/3'
_refine_ls_weighting_scheme calc
_refine_ls_wR_factor_ref 0.1512
_reflns_number_gt 2480
_reflns_number_total 6120
_reflns_threshold_expression F^2^>2.0\s(F^2^)
_cod_data_source_file 28_33_1.txt
_cod_data_source_block '[Cr(HL1-H)2]NO3___________'
_cod_original_cell_volume 1337.1(11)
_cod_database_code 1551702

loop_
_symmetry_equiv_pos_site_id
_symmetry_equiv_pos_as_xyz
1 +X,+Y,+Z
2 -X,-Y,-Z

loop_
_atom_site_label
_atom_site_type_symbol
_atom_site_fract_x
_atom_site_fract_y
_atom_site_fract_z
_atom_site_U_iso_or_equiv
_atom_site_adp_type
_atom_site_occupancy
_atom_site_symmetry_multiplicity
_atom_site_calc_flag
_atom_site_refinement_flags
Cr1 Cr 0.08929(7) 0.34563(6) 0.22848(5) 0.0439(2) Uani 1.0 2 d .
O1 O 0.0877(4) 0.3812(3) 0.0985(3) 0.0500(7) Uani 1.0 2 d .
O2 O 0.0859(3) 0.3146(3) 0.3522(2) 0.0502(7) Uani 1.0 2 d .
O3 O -0.0177(4) 0.4729(3) 0.2939(3) 0.0524(8) Uani 1.0 2 d .
O4 O 0.1876(3) 0.2247(3) 0.1652(3) 0.0500(7) Uani 1.0 2 d .
O5 O -0.2695(6) 0.5768(7) 0.2861(5) 0.167(3) Uani 1.0 2 d .
O6 O -0.1403(5) 0.5678(4) 0.1756(4) 0.0977(12) Uani 1.0 2 d .
O7 O -0.3440(5) 0.6051(5) 0.1535(4) 0.1080(13) Uani 1.0 2 d .
O8 O -0.3428(6) 0.5617(5) -0.0568(5) 0.0938(12) Uani 1.0 2 d .
N1 N -0.1211(4) 0.2048(3) 0.1422(3) 0.0444(8) Uani 1.0 2 d .
N2 N 0.2988(4) 0.4901(3) 0.3155(3) 0.0416(8) Uani 1.0 2 d .
N3 N -0.2541(4) 0.5769(3) 0.2028(3) 0.0427(8) Uani 1.0 2 d .
C1 C -0.0098(5) 0.2796(4) -0.0104(4) 0.0603(12) Uani 1.0 2 d .
C2 C -0.1722(5) 0.2566(4) -0.0062(4) 0.0503(11) Uani 1.0 2 d .
C3 C -0.2742(6) 0.2740(5) -0.0755(4) 0.0655(13) Uani 1.0 2 d .
C4 C -0.4234(6) 0.2541(5) -0.0714(4) 0.0690(14) Uani 1.0 2 d .
C5 C -0.4724(6) 0.2202(4) 0.0039(4) 0.0643(13) Uani 1.0 2 d .
C6 C -0.3743(5) 0.2015(4) 0.0736(4) 0.0570(11) Uani 1.0 2 d .
C7 C -0.2271(5) 0.2176(4) 0.0679(4) 0.0485(10) Uani 1.0 2 d .
C8 C -0.1655(5) 0.1102(4) 0.1615(4) 0.0562(11) Uani 1.0 2 d .
C9 C -0.0827(5) 0.0933(4) 0.2458(4) 0.0541(11) Uani 1.0 2 d .
C10 C -0.1279(6) -0.0276(5) 0.2397(5) 0.0733(14) Uani 1.0 2 d .
C11 C -0.0565(7) -0.0490(5) 0.3164(6) 0.0849(17) Uani 1.0 2 d .
C12 C 0.0643(7) 0.0507(5) 0.4059(5) 0.0747(15) Uani 1.0 2 d .
C13 C 0.1092(5) 0.1710(5) 0.4175(4) 0.0575(12) Uani 1.0 2 d .
C14 C 0.0383(5) 0.1960(4) 0.3374(4) 0.0504(11) Uani 1.0 2 d .
C15 C 0.0680(5) 0.5865(4) 0.3992(4) 0.0551(11) Uani 1.0 2 d .
C16 C 0.2031(5) 0.6685(4) 0.3849(4) 0.0488(10) Uani 1.0 2 d .
C17 C 0.2160(6) 0.7935(4) 0.4105(4) 0.0613(12) Uani 1.0 2 d .
C18 C 0.3393(6) 0.8698(4) 0.3992(4) 0.0695(14) Uani 1.0 2 d .
C19 C 0.4517(6) 0.8246(4) 0.3637(4) 0.0666(13) Uani 1.0 2 d .
C20 C 0.4415(5) 0.6993(4) 0.3363(4) 0.0517(11) Uani 1.0 2 d .
C21 C 0.3164(5) 0.6225(4) 0.3477(3) 0.0458(10) Uani 1.0 2 d .
C22 C 0.4184(5) 0.4645(4) 0.3421(4) 0.0490(10) Uani 1.0 2 d .
C23 C 0.4254(5) 0.3388(4) 0.3093(4) 0.0495(10) Uani 1.0 2 d .
C24 C 0.5555(6) 0.3310(5) 0.3648(4) 0.0683(14) Uani 1.0 2 d .
C25 C 0.5659(7) 0.2120(6) 0.3391(5) 0.0827(17) Uani 1.0 2 d .
C26 C 0.4504(7) 0.1001(5) 0.2579(5) 0.0742(15) Uani 1.0 2 d .
C27 C 0.3253(6) 0.1053(4) 0.2004(4) 0.0642(13) Uani 1.0 2 d .
C28 C 0.3090(5) 0.2250(4) 0.2243(4) 0.0480(10) Uani 1.0 2 d .
H1 H 0.0133 0.2015 -0.0298 0.0724 Uiso 1.0 2 calc R
H2 H 0.0071 0.3043 -0.0670 0.0724 Uiso 1.0 2 calc R
H3 H -0.2408 0.2996 -0.1254 0.0786 Uiso 1.0 2 calc R
H4 H -0.4909 0.2636 -0.1198 0.0828 Uiso 1.0 2 calc R
H5 H -0.5724 0.2096 0.0084 0.0772 Uiso 1.0 2 calc R
H6 H -0.4088 0.1780 0.1244 0.0684 Uiso 1.0 2 calc R
H7 H -0.2597 0.0468 0.1169 0.0674 Uiso 1.0 2 calc R
H8 H -0.2096 -0.0947 0.1810 0.0879 Uiso 1.0 2 calc R
H9 H -0.0877 -0.1305 0.3096 0.1019 Uiso 1.0 2 calc R
H10 H 0.1147 0.0353 0.4582 0.0896 Uiso 1.0 2 calc R
H11 H 0.1877 0.2375 0.4791 0.0690 Uiso 1.0 2 calc R
H12 H 0.1030 0.5617 0.4529 0.0662 Uiso 1.0 2 calc R
H13 H 0.0029 0.6356 0.4284 0.0662 Uiso 1.0 2 calc R
H14 H 0.1404 0.8255 0.4355 0.0736 Uiso 1.0 2 calc R
H15 H 0.3464 0.9530 0.4158 0.0834 Uiso 1.0 2 calc R
H16 H 0.5360 0.8779 0.3578 0.0799 Uiso 1.0 2 calc R
H17 H 0.5173 0.6678 0.3108 0.0621 Uiso 1.0 2 calc R
H18 H 0.5079 0.5342 0.3865 0.0588 Uiso 1.0 2 calc R
H19 H 0.6342 0.4059 0.4186 0.0819 Uiso 1.0 2 calc R
H20 H 0.6511 0.2072 0.3767 0.0993 Uiso 1.0 2 calc R
H21 H 0.4578 0.0206 0.2423 0.0891 Uiso 1.0 2 calc R
H22 H 0.2500 0.0292 0.1448 0.0771 Uiso 1.0 2 calc R
H23 H 0.1842 0.4035 0.0825 0.0808 Uiso 1.0 2 calc R
H24 H -0.0622 0.4805 0.2495 0.0839 Uiso 1.0 2 calc R
H25 H -0.3297 0.5624 0.0038 0.0875 Uiso 1.0 2 calc R
H26 H -0.4328 0.5224 -0.0862 0.1153 Uiso 1.0 2 calc R

loop_
_atom_site_aniso_label
_atom_site_aniso_U_11
_atom_site_aniso_U_22
_atom_site_aniso_U_33
_atom_site_aniso_U_12
_atom_site_aniso_U_13
_atom_site_aniso_U_23
Cr1 0.0489(4) 0.0365(4) 0.0452(4) 0.0150(3) 0.0120(3) 0.0192(3)
O1 0.0549(19) 0.0505(17) 0.0434(17) 0.0137(15) 0.0132(15) 0.0247(14)
O2 0.0641(19) 0.0445(16) 0.0468(17) 0.0210(14) 0.0152(14) 0.0251(14)
O3 0.0537(19) 0.0455(18) 0.054(2) 0.0209(15) 0.0084(16) 0.0204(16)
O4 0.0551(18) 0.0402(15) 0.0507(17) 0.0195(14) 0.0167(15) 0.0169(14)
O5 0.157(5) 0.297(8) 0.169(6) 0.154(6) 0.090(5) 0.164(6)
O6 0.096(3) 0.112(4) 0.105(4) 0.048(3) 0.031(3) 0.064(3)
O7 0.106(4) 0.139(4) 0.093(3) 0.066(3) 0.029(3) 0.055(3)
O8 0.071(3) 0.121(4) 0.098(4) 0.022(3) 0.029(3) 0.065(3)
N1 0.045(2) 0.0408(19) 0.047(2) 0.0136(16) 0.0125(17) 0.0226(16)
N2 0.051(2) 0.0334(17) 0.0422(19) 0.0171(15) 0.0117(16) 0.0185(15)
N3 0.039(2) 0.065(3) 0.041(2) 0.0364(18) 0.0115(17) 0.0292(18)
C1 0.067(3) 0.066(3) 0.041(3) 0.015(3) 0.010(3) 0.027(3)
C2 0.057(3) 0.044(3) 0.039(3) 0.012(2) 0.008(2) 0.016(2)
C3 0.073(4) 0.066(3) 0.050(3) 0.010(3) 0.002(3) 0.033(3)
C4 0.069(4) 0.068(3) 0.060(4) 0.020(3) -0.008(3) 0.032(3)
C5 0.052(3) 0.062(3) 0.072(4) 0.019(3) 0.006(3) 0.031(3)
C6 0.053(3) 0.060(3) 0.060(3) 0.019(3) 0.016(3) 0.031(3)
C7 0.054(3) 0.036(2) 0.043(3) 0.0099(19) 0.003(2) 0.0137(19)
C8 0.050(3) 0.050(3) 0.067(3) 0.012(2) 0.011(3) 0.031(3)
C9 0.053(3) 0.055(3) 0.065(3) 0.022(3) 0.015(3) 0.037(3)
C10 0.072(4) 0.058(3) 0.100(4) 0.019(3) 0.015(3) 0.050(3)
C11 0.099(5) 0.064(4) 0.122(5) 0.033(4) 0.029(4) 0.068(4)
C12 0.088(4) 0.084(4) 0.098(5) 0.049(4) 0.039(4) 0.069(4)
C13 0.066(3) 0.063(3) 0.061(3) 0.032(3) 0.024(3) 0.037(3)
C14 0.062(3) 0.054(3) 0.059(3) 0.030(3) 0.034(3) 0.038(3)
C15 0.063(3) 0.051(3) 0.049(3) 0.029(3) 0.018(3) 0.018(3)
C16 0.055(3) 0.043(3) 0.041(3) 0.020(2) 0.004(2) 0.015(2)
C17 0.068(3) 0.051(3) 0.064(3) 0.029(3) 0.010(3) 0.025(3)
C18 0.083(4) 0.037(3) 0.075(4) 0.024(3) 0.007(3) 0.019(3)
C19 0.073(4) 0.044(3) 0.064(3) 0.005(3) 0.001(3) 0.023(3)
C20 0.058(3) 0.042(3) 0.046(3) 0.015(2) 0.009(2) 0.016(2)
C21 0.053(3) 0.035(2) 0.037(3) 0.012(2) 0.003(2) 0.0113(18)
C22 0.055(3) 0.041(3) 0.042(3) 0.015(2) 0.009(2) 0.0140(19)
C23 0.063(3) 0.046(3) 0.043(3) 0.030(3) 0.015(3) 0.019(2)
C24 0.086(4) 0.071(3) 0.044(3) 0.045(3) 0.007(3) 0.018(3)
C25 0.113(5) 0.101(5) 0.061(4) 0.078(4) 0.022(4) 0.041(4)
C26 0.113(5) 0.068(4) 0.075(4) 0.062(4) 0.040(4) 0.043(3)
C27 0.082(4) 0.045(3) 0.081(4) 0.034(3) 0.037(3) 0.034(3)
C28 0.060(3) 0.048(3) 0.051(3) 0.029(3) 0.026(3) 0.029(3)

loop_
_atom_type_symbol
_atom_type_description
_atom_type_scat_dispersion_real
_atom_type_scat_dispersion_imag
_atom_type_scat_source
C C 0.0033 0.0016
;
International Tables for Crystallography
(1992, Vol. C, Tables 4.2.6.8 and 6.1.1.4)
;
H H 0.0000 0.0000
;
International Tables for Crystallography
(1992, Vol. C, Table 6.1.1.4)
;
N N 0.0061 0.0033
;
International Tables for Crystallography
(1992, Vol. C, Tables 4.2.6.8 and 6.1.1.4)
;
O O 0.0106 0.0060
;
International Tables for Crystallography
(1992, Vol. C, Tables 4.2.6.8 and 6.1.1.4)
;
Cr Cr 0.3209 0.6236
;
International Tables for Crystallography
(1992, Vol. C, Tables 4.2.6.8 and 6.1.1.4)
;

loop_
_geom_angle_atom_site_label_1
_geom_angle_atom_site_label_2
_geom_angle_atom_site_label_3
_geom_angle
_geom_angle_publ_flag
O1 Cr1 O2 178.12(15) yes
O1 Cr1 O3 89.25(16) yes
O1 Cr1 O4 90.35(15) yes
O1 Cr1 N1 89.44(15) yes
O1 Cr1 N2 90.07(14) yes
O2 Cr1 O3 88.95(16) yes
O2 Cr1 O4 91.45(15) yes
O2 Cr1 N1 89.99(14) yes
O2 Cr1 N2 90.47(14) yes
O3 Cr1 O4 179.22(12) yes
O3 Cr1 N1 88.26(13) yes
O3 Cr1 N2 90.61(13) yes
O4 Cr1 N1 91.07(13) yes
O4 Cr1 N2 90.05(13) yes
N1 Cr1 N2 178.78(16) yes
Cr1 O1 C1 117.5(3) yes
Cr1 O2 C14 121.6(3) yes
Cr1 O3 C15 115.8(3) yes
Cr1 O4 C28 122.4(3) yes
Cr1 N1 C7 120.0(3) yes
Cr1 N1 C8 120.9(3) yes
C7 N1 C8 118.8(4) yes
Cr1 N2 C21 120.8(3) yes
Cr1 N2 C22 120.8(3) yes
C21 N2 C22 118.4(3) yes
O5 N3 O6 119.5(6) yes
O5 N3 O7 119.7(6) yes
O6 N3 O7 120.0(5) yes
O1 C1 C2 108.6(4) yes
C1 C2 C3 120.9(5) yes
C1 C2 C7 121.3(5) yes
C3 C2 C7 117.8(5) yes
C2 C3 C4 121.1(6) yes
C3 C4 C5 119.8(6) yes
C4 C5 C6 120.5(5) yes
C5 C6 C7 120.1(6) yes
N1 C7 C2 117.8(4) yes
N1 C7 C6 121.4(5) yes
C2 C7 C6 120.6(5) yes
N1 C8 C9 126.1(4) yes
C8 C9 C10 118.9(4) yes
C8 C9 C14 122.3(5) yes
C10 C9 C14 118.7(5) yes
C9 C10 C11 121.8(4) yes
C10 C11 C12 120.0(6) yes
C11 C12 C13 120.4(7) yes
C12 C13 C14 121.0(4) yes
O2 C14 C9 123.0(5) yes
O2 C14 C13 118.8(3) yes
C9 C14 C13 118.1(5) yes
O3 C15 C16 110.6(4) yes
C15 C16 C17 119.8(5) yes
C15 C16 C21 121.2(4) yes
C17 C16 C21 119.0(5) yes
C16 C17 C18 120.4(5) yes
C17 C18 C19 120.4(5) yes
C18 C19 C20 120.6(5) yes
C19 C20 C21 118.7(5) yes
N2 C21 C16 118.9(4) yes
N2 C21 C20 120.2(4) yes
C16 C21 C20 120.8(5) yes
N2 C22 C23 126.1(4) yes
C22 C23 C24 117.5(4) yes
C22 C23 C28 122.6(5) yes
C24 C23 C28 119.8(5) yes
C23 C24 C25 120.0(4) yes
C24 C25 C26 120.4(6) yes
C25 C26 C27 120.7(6) yes
C26 C27 C28 120.9(4) yes
O4 C28 C23 123.4(5) yes
O4 C28 C27 118.5(3) yes
C23 C28 C27 118.1(5) yes
Cr1 O1 H23 116.170 no
C1 O1 H23 102.092 no
Cr1 O3 H24 111.861 no
C15 O3 H24 118.292 no
H25 O8 H26 103.799 no
O1 C1 H1 109.982 no
O1 C1 H2 109.980 no
C2 C1 H1 109.986 no
C2 C1 H2 109.981 no
H1 C1 H2 108.344 no
C2 C3 H3 119.437 no
C4 C3 H3 119.440 no
C3 C4 H4 120.092 no
C5 C4 H4 120.097 no
C4 C5 H5 119.735 no
C6 C5 H5 119.728 no
C5 C6 H6 119.966 no
C7 C6 H6 119.971 no
N1 C8 H7 116.967 no
C9 C8 H7 116.980 no
C9 C10 H8 119.113 no
C11 C10 H8 119.097 no
C10 C11 H9 119.996 no
C12 C11 H9 120.000 no
C11 C12 H10 119.813 no
C13 C12 H10 119.821 no
C12 C13 H11 119.522 no
C14 C13 H11 119.522 no
O3 C15 H12 109.515 no
O3 C15 H13 109.521 no
C16 C15 H12 109.520 no
C16 C15 H13 109.524 no
H12 C15 H13 108.073 no
C16 C17 H14 119.792 no
C18 C17 H14 119.783 no
C17 C18 H15 119.797 no
C19 C18 H15 119.802 no
C18 C19 H16 119.685 no
C20 C19 H16 119.682 no
C19 C20 H17 120.668 no
C21 C20 H17 120.663 no
N2 C22 H18 116.946 no
C23 C22 H18 116.939 no
C23 C24 H19 120.018 no
C25 C24 H19 120.026 no
C24 C25 H20 119.790 no
C26 C25 H20 119.792 no
C25 C26 H21 119.662 no
C27 C26 H21 119.652 no
C26 C27 H22 119.535 no
C28 C27 H22 119.525 no

loop_
_geom_bond_atom_site_label_1
_geom_bond_atom_site_label_2
_geom_bond_distance
_geom_bond_publ_flag
Cr1 O1 2.024(4) yes
Cr1 O2 1.908(4) yes
Cr1 O3 2.018(4) yes
Cr1 O4 1.896(4) yes
Cr1 N1 2.050(3) yes
Cr1 N2 2.060(3) yes
O1 C1 1.445(4) yes
O2 C14 1.328(6) yes
O3 C15 1.438(4) yes
O4 C28 1.318(6) yes
O5 N3 1.176(9) yes
O6 N3 1.192(6) yes
O7 N3 1.232(7) yes
N1 C7 1.429(7) yes
N1 C8 1.288(7) yes
N2 C21 1.447(6) yes
N2 C22 1.298(7) yes
C1 C2 1.494(7) yes
C2 C3 1.394(8) yes
C2 C7 1.406(8) yes
C3 C4 1.375(8) yes
C4 C5 1.366(9) yes
C5 C6 1.384(8) yes
C6 C7 1.366(7) yes
C8 C9 1.440(8) yes
C9 C10 1.403(8) yes
C9 C14 1.414(5) yes
C10 C11 1.343(11) yes
C11 C12 1.391(7) yes
C12 C13 1.363(9) yes
C13 C14 1.409(8) yes
C15 C16 1.503(7) yes
C16 C17 1.389(7) yes
C16 C21 1.381(7) yes
C17 C18 1.367(8) yes
C18 C19 1.362(8) yes
C19 C20 1.393(7) yes
C20 C21 1.383(7) yes
C22 C23 1.434(7) yes
C23 C24 1.410(8) yes
C23 C28 1.413(5) yes
C24 C25 1.383(10) yes
C25 C26 1.384(6) yes
C26 C27 1.369(9) yes
C27 C28 1.418(8) yes
O1 H23 0.961 no
O3 H24 0.753 no
O8 H25 0.825 no
O8 H26 0.806 no
C1 H1 0.970 no
C1 H2 0.970 no
C3 H3 0.930 no
C4 H4 0.930 no
C5 H5 0.930 no
C6 H6 0.930 no
C8 H7 0.930 no
C10 H8 0.930 no
C11 H9 0.930 no
C12 H10 0.930 no
C13 H11 0.930 no
C15 H12 0.970 no
C15 H13 0.970 no
C17 H14 0.930 no
C18 H15 0.930 no
C19 H16 0.930 no
C20 H17 0.930 no
C22 H18 0.930 no
C24 H19 0.930 no
C25 H20 0.930 no
C26 H21 0.930 no
C27 H22 0.930 no

loop_
_geom_contact_atom_site_label_1
_geom_contact_atom_site_label_2
_geom_contact_distance
_geom_contact_publ_flag
_geom_contact_site_symmetry_2
Cr1 C2 3.360(5) no .
Cr1 C9 3.244(6) no .
Cr1 C16 3.368(5) no .
Cr1 C23 3.258(5) no .
O1 C3 3.467(6) no .
O1 C7 2.986(6) no .
O1 C21 3.349(5) no .
O2 C8 2.909(5) no .
O2 C15 3.175(6) no .
O2 C22 3.256(6) no .
O2 C23 3.283(6) no .
O2 C28 3.018(6) no .
O3 C7 3.193(5) no .
O3 C17 3.485(6) no .
O3 C21 3.016(6) no .
O4 C1 3.281(7) no .
O4 C8 3.245(6) no .
O4 C9 3.239(7) no .
O4 C14 3.006(7) no .
O4 C22 2.913(5) no .
N1 C1 2.851(7) no .
N1 C14 2.978(7) no .
N2 C15 2.859(7) no .
N2 C28 2.975(6) no .
C2 C5 2.775(7) no .
C2 C8 3.509(8) no .
C3 C6 2.752(9) no .
C4 C7 2.762(8) no .
C6 C8 2.890(8) no .
C9 C12 2.778(10) no .
C10 C13 2.752(6) no .
C11 C14 2.791(9) no .
C14 C28 3.168(7) no .
C16 C19 2.760(7) no .
C16 C22 3.517(7) no .
C17 C20 2.764(8) no .
C18 C21 2.751(7) no .
C20 C22 2.884(8) no .
C23 C26 2.788(8) no .
C24 C27 2.783(6) no .
C25 C28 2.804(9) no .
O1 O6 3.457(6) no .
O1 O8 2.533(7) no 2_565
O3 O5 2.979(9) no .
O3 O6 2.698(7) no .
O3 N3 3.220(6) no .
O5 O3 2.979(9) no .
O5 C15 3.312(9) no .
O5 C20 3.434(9) no 1_455
O5 C22 3.249(8) no 1_455
O6 O1 3.457(6) no .
O6 O3 2.698(7) no .
O6 O8 3.482(8) no .
O6 C2 3.444(6) no .
O6 C3 3.501(6) no .
O6 C15 3.329(7) no .
O6 C16 3.583(6) no .
O7 O8 2.708(8) no .
O7 O8 2.868(6) no 2_465
O7 C4 3.486(9) no 2_465
O7 C20 3.411(7) no 1_455
O8 O1 2.533(7) no 2_565
O8 O6 3.482(8) no .
O8 O7 2.708(8) no .
O8 O7 2.868(6) no 2_465
O8 N2 3.434(8) no 2_565
O8 N3 3.485(8) no .
O8 C1 3.167(7) no 2_565
O8 C4 3.581(9) no .
O8 C5 3.429(9) no 2_465
O8 C20 3.571(6) no 2_565
N2 O8 3.434(8) no 2_565
N3 O3 3.220(6) no .
N3 O8 3.485(8) no .
C1 O8 3.167(7) no 2_565
C2 O6 3.444(6) no .
C3 O6 3.501(6) no .
C4 O7 3.486(9) no 2_465
C4 O8 3.581(9) no .
C5 O8 3.429(9) no 2_465
C12 C12 3.551(11) no 2_556
C15 O5 3.312(9) no .
C15 O6 3.329(7) no .
C16 O6 3.583(6) no .
C16 C25 3.577(7) no 2_666
C18 C18 3.510(6) no 2_676
C18 C19 3.543(6) no 2_676
C19 C18 3.543(6) no 2_676
C20 O5 3.434(9) no 1_655
C20 O7 3.411(7) no 1_655
C20 O8 3.571(6) no 2_565
C22 O5 3.249(8) no 1_655
C25 C16 3.577(7) no 2_666
Cr1 H1 3.0843 no .
Cr1 H12 3.0256 no .
O1 H24 2.6786 no .
O2 H11 2.5316 no .
O2 H12 2.6835 no .
O2 H24 3.4146 no .
O3 H23 3.5800 no .
O4 H1 2.8310 no .
O4 H22 2.5299 no .
O4 H23 2.8993 no .
N1 H1 2.8106 no .
N1 H6 2.6084 no .
N1 H24 2.9091 no .
N2 H12 2.8230 no .
N2 H17 2.6245 no .
N2 H23 2.8577 no .
N2 H24 3.3650 no .
C1 H3 2.6605 no .
C1 H24 3.5296 no .
C2 H4 3.2489 no .
C2 H6 3.2472 no .
C2 H23 3.1581 no .
C2 H24 3.1950 no .
C3 H1 3.1363 no .
C3 H2 2.5574 no .
C3 H5 3.2097 no .
C4 H6 3.2234 no .
C5 H3 3.2065 no .
C6 H4 3.2265 no .
C6 H7 2.6562 no .
C6 H24 3.4785 no .
C7 H1 2.7764 no .
C7 H2 3.3166 no .
C7 H3 3.2409 no .
C7 H5 3.2176 no .
C7 H7 2.4411 no .
C7 H24 2.9193 no .
C8 H6 2.6966 no .
C8 H8 2.5914 no .
C9 H9 3.2370 no .
C9 H11 3.2628 no .
C10 H7 2.5854 no .
C10 H10 3.2025 no .
C11 H11 3.2262 no .
C12 H8 3.2051 no .
C13 H9 3.2252 no .
C14 H7 3.2944 no .
C14 H8 3.2608 no .
C14 H10 3.2498 no .
C15 H14 2.6449 no .
C16 H15 3.2297 no .
C16 H17 3.2439 no .
C16 H24 2.6805 no .
C17 H12 3.1168 no .
C17 H13 2.5340 no .
C17 H16 3.2045 no .
C17 H24 3.5426 no .
C18 H17 3.2321 no .
C19 H14 3.2045 no .
C20 H15 3.2314 no .
C20 H18 2.6074 no .
C21 H12 2.7557 no .
C21 H13 3.2936 no .
C21 H14 3.2266 no .
C21 H16 3.2284 no .
C21 H18 2.4496 no .
C21 H23 3.2694 no .
C21 H24 3.3372 no .
C22 H17 2.6826 no .
C22 H19 2.5806 no .
C23 H20 3.2572 no .
C23 H22 3.2686 no .
C24 H18 2.5520 no .
C24 H21 3.2365 no .
C25 H22 3.2272 no .
C26 H19 3.2389 no .
C27 H20 3.2265 no .
C28 H18 3.2968 no .
C28 H19 3.2817 no .
C28 H21 3.2614 no .
H1 H3 3.3217 no .
H1 H23 2.2674 no .
H2 H3 2.3504 no .
H2 H23 2.1038 no .
H3 H4 2.2983 no .
H4 H5 2.2935 no .
H5 H6 2.3094 no .
H6 H7 2.3748 no .
H7 H8 2.3930 no .
H8 H9 2.2604 no .
H9 H10 2.3182 no .
H10 H11 2.2839 no .
H12 H14 3.2998 no .
H12 H24 2.6369 no .
H13 H14 2.3206 no .
H13 H24 2.2349 no .
H14 H15 2.2913 no .
H15 H16 2.2846 no .
H16 H17 2.3279 no .
H17 H18 2.2971 no .
H18 H19 2.3582 no .
H19 H20 2.3100 no .
H20 H21 2.3065 no .
H21 H22 2.2872 no .
H23 H24 3.4750 no .
O1 H25 2.9143 no 2_565
O1 H26 3.2126 no 2_565
O2 H12 3.4122 no 2_566
O2 H13 3.0770 no 2_566
O2 H19 3.5419 no 2_666
O4 H5 3.2952 no 1_655
O5 H9 3.4254 no 1_565
O5 H11 2.8770 no 2_566
O5 H13 2.7413 no .
O5 H17 2.5262 no 1_455
O5 H18 2.7138 no 1_455
O5 H19 3.3791 no 1_455
O5 H24 2.5226 no .
O5 H26 3.2157 no 2_465
O6 H2 2.7976 no 2_565
O6 H9 3.2061 no 1_565
O6 H13 3.2223 no .
O6 H24 1.9819 no .
O6 H25 2.7495 no .
O7 H4 2.6506 no 2_465
O7 H8 3.4200 no 1_565
O7 H9 3.1012 no 1_565
O7 H17 2.5953 no 1_455
O7 H25 1.9238 no .
O7 H25 3.0965 no 2_465
O7 H26 2.9304 no .
O7 H26 2.0732 no 2_465
O8 H1 3.3112 no 2_565
O8 H2 3.0261 no 2_565
O8 H3 3.3725 no .
O8 H4 3.2383 no .
O8 H4 3.3238 no 2_465
O8 H5 2.9424 no 2_465
O8 H17 3.2355 no 2_565
O8 H23 1.5720 no 2_565
O8 H25 3.3906 no 2_465
O8 H26 3.3352 no 2_465
N1 H22 3.5274 no 2_555
N2 H19 3.2207 no 2_666
N2 H26 3.4989 no 2_565
N3 H2 3.5766 no 2_565
N3 H9 3.0833 no 1_565
N3 H13 3.3670 no .
N3 H17 2.9397 no 1_455
N3 H24 2.5644 no .
N3 H25 2.6638 no .
N3 H26 2.8345 no 2_465
C1 H22 3.3770 no 2_555
C1 H25 3.2562 no 2_565
C2 H21 3.5880 no 2_555
C2 H22 3.0019 no 2_555
C3 H21 3.1525 no 2_555
C3 H22 3.5050 no 2_555
C3 H25 3.4307 no .
C4 H8 3.2733 no 2_455
C4 H16 3.4364 no 2_565
C4 H21 3.0583 no 2_555
C4 H25 3.3010 no .
C4 H25 3.5700 no 2_465
C4 H26 3.4266 no .
C4 H26 3.3905 no 2_465
C5 H7 3.1423 no 2_455
C5 H8 3.1864 no 2_455
C5 H21 3.4356 no 2_555
C5 H26 3.2677 no 2_465
C7 H22 3.0918 no 2_555
C8 H5 3.5504 no 2_455
C8 H20 3.5194 no 1_455
C9 H20 3.4888 no 1_455
C10 H1 3.2573 no 2_555
C10 H5 3.5143 no 2_455
C11 H10 3.1600 no 2_556
C11 H14 3.3887 no 1_545
C12 H9 3.5606 no 2_556
C12 H10 3.0123 no 2_556
C12 H14 3.2141 no 1_545
C12 H14 3.2258 no 2_566
C12 H15 3.1944 no 1_545
C13 H13 2.9463 no 2_566
C13 H14 3.2800 no 2_566
C14 H13 3.1147 no 2_566
C15 H12 3.5588 no 2_566
C15 H19 3.4806 no 2_666
C15 H20 3.2652 no 2_666
C16 H19 3.5257 no 2_666
C16 H20 2.9042 no 2_666
C17 H9 3.5397 no 1_565
C17 H10 3.1788 no 1_565
C17 H20 3.0516 no 2_666
C18 H3 3.2689 no 2_565
C18 H10 3.2326 no 1_565
C18 H15 3.1598 no 2_676
C18 H16 3.2064 no 2_676
C18 H21 3.5288 no 1_565
C19 H3 3.0838 no 2_565
C19 H4 3.1500 no 2_565
C19 H15 2.9937 no 2_676
C19 H21 3.4884 no 1_565
C20 H3 3.2762 no 2_565
C20 H4 3.2824 no 2_565
C20 H26 3.2987 no 2_565
C21 H19 3.3815 no 2_666
C21 H20 3.3625 no 2_666
C22 H19 3.1383 no 2_666
C23 H6 3.3110 no 1_655
C24 H6 3.1224 no 1_655
C24 H12 3.3661 no 2_666
C24 H18 3.2959 no 2_666
C25 H6 2.8514 no 1_655
C25 H12 3.4718 no 2_666
C26 H6 2.7515 no 1_655
C26 H7 3.5682 no 1_655
C26 H15 3.4743 no 1_545
C27 H5 3.5461 no 1_655
C27 H6 2.9126 no 1_655
C28 H5 3.2508 no 1_655
C28 H6 3.2038 no 1_655
H1 O8 3.3112 no 2_565
H1 C10 3.2573 no 2_555
H1 H8 3.0413 no 2_555
H1 H22 2.8654 no 2_555
H1 H25 3.4437 no 2_565
H2 O6 2.7976 no 2_565
H2 O8 3.0261 no 2_565
H2 N3 3.5766 no 2_565
H2 H8 3.5276 no 2_555
H2 H9 3.3908 no 2_555
H2 H25 2.8673 no 2_565
H3 O8 3.3725 no .
H3 C18 3.2689 no 2_565
H3 C19 3.0838 no 2_565
H3 C20 3.2762 no 2_565
H3 H16 3.3654 no 2_565
H3 H21 3.4399 no 2_555
H3 H23 3.3242 no 2_565
H3 H25 3.3216 no .
H3 H26 3.5455 no .
H4 O7 2.6506 no 2_465
H4 O8 3.2383 no .
H4 O8 3.3238 no 2_465
H4 C19 3.1500 no 2_565
H4 C20 3.2824 no 2_565
H4 H8 2.8045 no 2_455
H4 H16 2.8702 no 2_565
H4 H17 3.1025 no 2_565
H4 H21 3.2714 no 2_555
H4 H25 3.1245 no .
H4 H25 3.0823 no 2_465
H4 H26 2.9065 no .
H4 H26 3.2266 no 2_465
H5 O4 3.2952 no 1_455
H5 O8 2.9424 no 2_465
H5 C8 3.5504 no 2_455
H5 C10 3.5143 no 2_455
H5 C27 3.5461 no 1_455
H5 C28 3.2508 no 1_455
H5 H7 2.7292 no 2_455
H5 H8 2.6437 no 2_455
H5 H25 3.2385 no 2_465
H5 H26 2.9756 no 2_465
H6 C23 3.3110 no 1_455
H6 C24 3.1224 no 1_455
H6 C25 2.8514 no 1_455
H6 C26 2.7515 no 1_455
H6 C27 2.9126 no 1_455
H6 C28 3.2038 no 1_455
H6 H20 3.2966 no 1_455
H6 H21 3.1647 no 1_455
H6 H22 3.3793 no 1_455
H7 C5 3.1423 no 2_455
H7 C26 3.5682 no 1_455
H7 H5 2.7292 no 2_455
H7 H20 3.5751 no 1_455
H7 H21 3.3654 no 1_455
H7 H22 3.3254 no 2_555
H8 O7 3.4200 no 1_545
H8 C4 3.2733 no 2_455
H8 C5 3.1864 no 2_455
H8 H1 3.0413 no 2_555
H8 H2 3.5276 no 2_555
H8 H4 2.8045 no 2_455
H8 H5 2.6437 no 2_455
H8 H25 3.5932 no 1_545
H9 O5 3.4254 no 1_545
H9 O6 3.2061 no 1_545
H9 O7 3.1012 no 1_545
H9 N3 3.0833 no 1_545
H9 C12 3.5606 no 2_556
H9 C17 3.5397 no 1_545
H9 H2 3.3908 no 2_555
H9 H10 2.9545 no 2_556
H9 H14 2.9034 no 1_545
H10 C11 3.1600 no 2_556
H10 C12 3.0123 no 2_556
H10 C17 3.1788 no 1_545
H10 C18 3.2326 no 1_545
H10 H9 2.9545 no 2_556
H10 H10 2.6967 no 2_556
H10 H14 2.5432 no 1_545
H10 H14 3.4061 no 2_566
H10 H15 2.6533 no 1_545
H10 H16 3.4877 no 2_666
H11 O5 2.8770 no 2_566
H11 H13 2.7427 no 2_566
H11 H14 3.4619 no 2_566
H11 H17 3.2967 no 2_666
H11 H18 3.0907 no 2_666
H12 O2 3.4122 no 2_566
H12 C15 3.5588 no 2_566
H12 C24 3.3661 no 2_666
H12 C25 3.4718 no 2_666
H12 H12 2.9332 no 2_566
H12 H13 3.5011 no 2_566
H12 H19 2.6870 no 2_666
H12 H20 2.9000 no 2_666
H13 O2 3.0770 no 2_566
H13 O5 2.7413 no .
H13 O6 3.2223 no .
H13 N3 3.3670 no .
H13 C13 2.9463 no 2_566
H13 C14 3.1147 no 2_566
H13 H11 2.7427 no 2_566
H13 H12 3.5011 no 2_566
H13 H20 3.4119 no 2_666
H14 C11 3.3887 no 1_565
H14 C12 3.2141 no 1_565
H14 C12 3.2258 no 2_566
H14 C13 3.2800 no 2_566
H14 H9 2.9034 no 1_565
H14 H10 2.5432 no 1_565
H14 H10 3.4061 no 2_566
H14 H11 3.4619 no 2_566
H14 H20 3.2876 no 2_666
H15 C12 3.1944 no 1_565
H15 C18 3.1598 no 2_676
H15 C19 2.9937 no 2_676
H15 C26 3.4743 no 1_565
H15 H10 2.6533 no 1_565
H15 H15 3.0627 no 2_676
H15 H16 2.7506 no 2_676
H15 H21 3.0715 no 1_565
H16 C4 3.4364 no 2_565
H16 C18 3.2064 no 2_676
H16 H3 3.3654 no 2_565
H16 H4 2.8702 no 2_565
H16 H10 3.4877 no 2_666
H16 H15 2.7506 no 2_676
H16 H21 3.0039 no 1_565
H17 O5 2.5262 no 1_655
H17 O7 2.5953 no 1_655
H17 O8 3.2355 no 2_565
H17 N3 2.9397 no 1_655
H17 H4 3.1025 no 2_565
H17 H11 3.2967 no 2_666
H17 H26 2.7878 no 2_565
H18 O5 2.7138 no 1_655
H18 C24 3.2959 no 2_666
H18 H11 3.0907 no 2_666
H18 H18 3.5919 no 2_666
H18 H19 3.0310 no 2_666
H19 O2 3.5419 no 2_666
H19 O5 3.3791 no 1_655
H19 N2 3.2207 no 2_666
H19 C15 3.4806 no 2_666
H19 C16 3.5257 no 2_666
H19 C21 3.3815 no 2_666
H19 C22 3.1383 no 2_666
H19 H12 2.6870 no 2_666
H19 H18 3.0310 no 2_666
H20 C8 3.5194 no 1_655
H20 C9 3.4888 no 1_655
H20 C15 3.2652 no 2_666
H20 C16 2.9042 no 2_666
H20 C17 3.0516 no 2_666
H20 C21 3.3625 no 2_666
H20 H6 3.2966 no 1_655
H20 H7 3.5751 no 1_655
H20 H12 2.9000 no 2_666
H20 H13 3.4119 no 2_666
H20 H14 3.2876 no 2_666
H21 C2 3.5880 no 2_555
H21 C3 3.1525 no 2_555
H21 C4 3.0583 no 2_555
H21 C5 3.4356 no 2_555
H21 C18 3.5288 no 1_545
H21 C19 3.4884 no 1_545
H21 H3 3.4399 no 2_555
H21 H4 3.2714 no 2_555
H21 H6 3.1647 no 1_655
H21 H7 3.3654 no 1_655
H21 H15 3.0715 no 1_545
H21 H16 3.0039 no 1_545
H22 N1 3.5274 no 2_555
H22 C1 3.3770 no 2_555
H22 C2 3.0019 no 2_555
H22 C3 3.5050 no 2_555
H22 C7 3.0918 no 2_555
H22 H1 2.8654 no 2_555
H22 H6 3.3793 no 1_655
H22 H7 3.3254 no 2_555
H23 O8 1.5720 no 2_565
H23 H3 3.3242 no 2_565
H23 H25 2.0024 no 2_565
H23 H26 2.2679 no 2_565
H24 O5 2.5226 no .
H24 O6 1.9819 no .
H24 N3 2.5644 no .
H25 O1 2.9143 no 2_565
H25 O6 2.7495 no .
H25 O7 1.9238 no .
H25 O7 3.0965 no 2_465
H25 O8 3.3906 no 2_465
H25 N3 2.6638 no .
H25 C1 3.2562 no 2_565
H25 C3 3.4307 no .
H25 C4 3.3010 no .
H25 C4 3.5700 no 2_465
H25 H1 3.4437 no 2_565
H25 H2 2.8673 no 2_565
H25 H3 3.3216 no .
H25 H4 3.1245 no .
H25 H4 3.0823 no 2_465
H25 H5 3.2385 no 2_465
H25 H8 3.5932 no 1_565
H25 H23 2.0024 no 2_565
H25 H25 3.1474 no 2_465
H25 H26 2.8024 no 2_465
H26 O1 3.2126 no 2_565
H26 O5 3.2157 no 2_465
H26 O7 2.9304 no .
H26 O7 2.0732 no 2_465
H26 O8 3.3352 no 2_465
H26 N2 3.4989 no 2_565
H26 N3 2.8345 no 2_465
H26 C4 3.4266 no .
H26 C4 3.3905 no 2_465
H26 C5 3.2677 no 2_465
H26 C20 3.2987 no 2_565
H26 H3 3.5455 no .
H26 H4 2.9065 no .
H26 H4 3.2266 no 2_465
H26 H5 2.9756 no 2_465
H26 H17 2.7878 no 2_565
H26 H23 2.2679 no 2_565
H26 H25 2.8024 no 2_465
H26 H26 3.0163 no 2_465

loop_
_geom_hbond_atom_site_label_D
_geom_hbond_atom_site_label_H
_geom_hbond_atom_site_label_A
_geom_hbond_site_symmetry_A
_geom_hbond_distance_DA
_geom_hbond_distance_DH
_geom_hbond_distance_HA
_geom_hbond_angle_DHA
_geom_hbond_publ_flag
O1 H23 O8 2_565 2.533(7) 0.961 1.572 179.1 no
O3 H24 O5 . 2.979(9) 0.753 2.523 120.8 no
O3 H24 O6 . 2.698(7) 0.753 1.982 158.8 no
O8 H25 O7 . 2.708(8) 0.825 1.924 158.4 no
O8 H26 O7 2_465 2.868(6) 0.806 2.073 168.5 no

loop_
_geom_torsion_atom_site_label_1
_geom_torsion_atom_site_label_2
_geom_torsion_atom_site_label_3
_geom_torsion_atom_site_label_4
_geom_torsion
_geom_torsion_publ_flag
O1 Cr1 O3 C15 -114.8(3) no
O3 Cr1 O1 C1 -110.8(3) no
O1 Cr1 O4 C28 131.8(3) no
O4 Cr1 O1 C1 68.6(3) no
O1 Cr1 N1 C7 -32.1(3) no
O1 Cr1 N1 C8 154.5(3) no
N1 Cr1 O1 C1 -22.5(3) no
O1 Cr1 N2 C21 62.9(3) no
O1 Cr1 N2 C22 -116.7(3) no
N2 Cr1 O1 C1 158.6(3) no
O2 Cr1 O3 C15 65.7(3) no
O3 Cr1 O2 C14 131.3(3) no
O2 Cr1 O4 C28 -48.7(3) no
O4 Cr1 O2 C14 -48.0(3) no
O2 Cr1 N1 C7 146.1(3) no
O2 Cr1 N1 C8 -27.3(3) no
N1 Cr1 O2 C14 43.0(3) no
O2 Cr1 N2 C21 -115.3(3) no
O2 Cr1 N2 C22 65.1(3) no
N2 Cr1 O2 C14 -138.1(3) no
O3 Cr1 N1 C7 57.2(3) no
O3 Cr1 N1 C8 -116.3(3) no
N1 Cr1 O3 C15 155.7(3) no
O3 Cr1 N2 C21 -26.4(3) no
O3 Cr1 N2 C22 154.1(3) no
N2 Cr1 O3 C15 -24.7(3) no
O4 Cr1 N1 C7 -122.4(3) no
O4 Cr1 N1 C8 64.1(3) no
N1 Cr1 O4 C28 -138.7(3) no
O4 Cr1 N2 C21 153.2(3) no
O4 Cr1 N2 C22 -26.3(3) no
N2 Cr1 O4 C28 41.7(3) no
Cr1 O1 C1 C2 65.7(5) no
Cr1 O2 C14 C9 -36.0(6) no
Cr1 O2 C14 C13 145.2(3) no
Cr1 O3 C15 C16 66.7(5) no
Cr1 O4 C28 C23 -36.9(6) no
Cr1 O4 C28 C27 144.3(3) no
Cr1 N1 C7 C2 45.7(4) no
Cr1 N1 C7 C6 -129.8(3) no
Cr1 N1 C8 C9 3.4(6) no
C7 N1 C8 C9 -170.1(4) no
C8 N1 C7 C2 -140.7(4) no
C8 N1 C7 C6 43.8(5) no
Cr1 N2 C21 C16 39.5(5) no
Cr1 N2 C21 C20 -137.5(3) no
Cr1 N2 C22 C23 5.1(6) no
C21 N2 C22 C23 -174.5(4) no
C22 N2 C21 C16 -140.9(4) no
C22 N2 C21 C20 42.1(6) no
O1 C1 C2 C3 118.9(4) no
O1 C1 C2 C7 -60.6(5) no
C1 C2 C3 C4 -179.4(3) no
C1 C2 C7 N1 2.0(5) no
C1 C2 C7 C6 177.6(3) no
C3 C2 C7 N1 -177.5(3) no
C3 C2 C7 C6 -1.9(5) no
C7 C2 C3 C4 0.1(6) no
C2 C3 C4 C5 2.0(6) no
C3 C4 C5 C6 -2.2(6) no
C4 C5 C6 C7 0.4(6) no
C5 C6 C7 N1 177.1(3) no
C5 C6 C7 C2 1.7(6) no
N1 C8 C9 C10 -165.2(4) no
N1 C8 C9 C14 17.8(8) no
C8 C9 C10 C11 -179.2(5) no
C8 C9 C14 O2 -0.8(8) no
C8 C9 C14 C13 178.0(4) no
C10 C9 C14 O2 -177.8(5) no
C10 C9 C14 C13 1.0(7) no
C14 C9 C10 C11 -2.1(8) no
C9 C10 C11 C12 1.1(10) no
C10 C11 C12 C13 1.1(10) no
C11 C12 C13 C14 -2.2(9) no
C12 C13 C14 O2 180.0(5) no
C12 C13 C14 C9 1.2(8) no
O3 C15 C16 C17 119.5(4) no
O3 C15 C16 C21 -61.3(6) no
C15 C16 C17 C18 179.2(4) no
C15 C16 C21 N2 4.0(6) no
C15 C16 C21 C20 -179.1(4) no
C17 C16 C21 N2 -176.8(4) no
C17 C16 C21 C20 0.2(6) no
C21 C16 C17 C18 -0.0(7) no
C16 C17 C18 C19 -0.7(7) no
C17 C18 C19 C20 1.3(8) no
C18 C19 C20 C21 -1.2(7) no
C19 C20 C21 N2 177.4(4) no
C19 C20 C21 C16 0.4(6) no
N2 C22 C23 C24 -167.2(4) no
N2 C22 C23 C28 13.3(8) no
C22 C23 C24 C25 177.9(4) no
C22 C23 C28 O4 2.8(8) no
C22 C23 C28 C27 -178.4(4) no
C24 C23 C28 O4 -176.7(5) no
C24 C23 C28 C27 2.1(7) no
C28 C23 C24 C25 -2.6(8) no
C23 C24 C25 C26 1.0(9) no
C24 C25 C26 C27 1.1(10) no
C25 C26 C27 C28 -1.6(10) no
C26 C27 C28 O4 178.9(5) no
C26 C27 C28 C23 -0.0(8) no
